data_7160206
loop_
_publ_author_name
'Sun, Honghao'
'Ding, Siyuan'
'Wang, Bo'
'Huang, Jiaxing'
'Guo, Hongchao'

_publ_section_title
;
 Palladium-Catalyzed [3+2] Cycloaddition of 4-Vinyl-4-Butyro-lactones with
 Sulfamate-Derived Cyclic Imines: Construction of Sulfamate-Fused
 Pyrrolidines
;
_journal_name_full 'Organic &amp; Biomolecular Chemistry'
_journal_paper_doi 10.1039/D4OB01611D
_journal_year 2024
_chemical_formula_moiety 'C31 H26 O6'
_chemical_formula_sum 'C31 H26 O6'
_chemical_formula_weight 494.52
_chemical_name_systematic 1
_space_group_crystal_system monoclinic
_space_group_IT_number 14
_space_group_name_Hall '-P 2yn'
_space_group_name_H-M_alt 'P 1 21/n 1'
_atom_sites_solution_hydrogens geom
_audit_block_doi 10.5517/ccdc.csd.cc2k1px7
_audit_creation_date 2024-05-07
_audit_creation_method
;
Olex2 1.2
(compiled 2018.05.29 svn.r3508 for OlexSys, GUI svn.r5506)
;
_audit_update_record
;
2024-05-11 deposited with the CCDC.	2024-11-06 downloaded from the CCDC.
;
_cell_angle_alpha 90
_cell_angle_beta 91.201(2)
_cell_angle_gamma 90
_cell_formula_units_Z 4
_cell_length_a 8.62090(10)
_cell_length_b 14.4274(2)
_cell_length_c 20.7278(3)
_cell_measurement_reflns_used 14294
_cell_measurement_temperature 293(2)
_cell_measurement_theta_max 67.9590
_cell_measurement_theta_min 2.1750
_cell_volume 2577.50(6)
_computing_cell_refinement 'CrysAlisPro 1.171.42.102a (Rigaku OD, 2023)'
_computing_data_collection 'CrysAlisPro 1.171.42.102a (Rigaku OD, 2023)'
_computing_data_reduction 'CrysAlisPro 1.171.42.102a (Rigaku OD, 2023)'
_computing_molecular_graphics 'Olex2 (Dolomanov et al., 2009)'
_computing_publication_material 'Olex2 (Dolomanov et al., 2009)'
_computing_structure_refinement 'ShelXL (Sheldrick, 2015)'
_computing_structure_solution 'SHELXT 2014/5 (Sheldrick, 2014)'
_diffrn_ambient_temperature 293
_diffrn_detector 'Hybrid Pixel Array Detector'
_diffrn_detector_area_resol_mean 10.0000
_diffrn_measured_fraction_theta_full 0.978
_diffrn_measured_fraction_theta_max 0.954
_diffrn_measurement_details
;
List of Runs (angles in degrees, time in seconds):

  # Type    Start    End  Width  t~exp~   \w     \q     \k     \f   Frames
#--------------------------------------------------------------------------
  1  \w    -35.00  -9.00   0.50    0.50    --   42.30 -82.00   0.00   52
  2  \w    -41.00  13.00   0.50    0.50    --   42.30 -77.00  90.00  108
  3  \w     27.00  70.00   0.50    0.50    --   42.30 -82.00  90.00   86
  4  \w     25.00  70.00   0.50    0.50    --   42.30 -82.00   0.00   90
  5  \w     21.00  47.00   0.50    0.50    --   42.30 -65.00  30.00   52
  6  \w    -46.00  72.00   0.50    0.50    --   42.30 -54.00-180.00  236
  7  \w     41.00  66.00   0.50    0.50    --   42.30 -82.00-150.00   50
  8  \w     36.00  68.00   0.50    0.50    --   42.30 -82.00 150.00   64
  9  \w     33.00  59.00   0.50    0.50    --   42.30 -77.00  90.00   52
 10  \w    -46.00  23.00   0.50    0.50    --   42.30 -77.00 -90.00  138
 11  \w     21.00 132.00   0.50    0.50    --   42.30  82.00  90.00  222
 12  \w     28.00  53.00   0.50    0.50    --   42.30 -82.00  60.00   50
 13  \w    -26.00   0.00   0.50    0.50    --   42.30 -65.00  30.00   52
 14  \w    -37.00  16.00   0.50    0.50    --   42.30 -82.00  60.00  106
 15  \w     34.00  66.00   0.50    0.50    --   42.30 -77.00 -90.00   64
 16  \w     43.00  68.00   0.50    0.50    --   42.30 -82.00 -90.00   50
 17  \w     21.00  53.00   0.50    0.50    --   42.30  65.00  30.00   64
 18  \w    -44.00   7.00   0.50    0.50    --   42.30 -82.00-150.00  102
 19  \w    -47.00   8.00   0.50    0.50    --   42.30 -82.00 150.00  110
 20  \w     40.00  80.00   0.50    0.50    --   42.30  82.00 -30.00   80
 21  \w     59.00 113.00   0.50    0.50    --   93.40 -82.00  30.00  108
 22  \w      5.00 110.00   0.50    0.50    --   93.40 -59.00-180.00  210
 23  \w      4.00 182.00   0.50    0.50    --   93.40   0.00 -90.00  356
 24  \w     64.00  90.00   0.50    0.50    --   93.40 -82.00-120.00   52
 25  \w     40.00 128.00   0.50    0.50    --   93.40 -33.00   0.00  176
 26  \w     18.00 121.00   0.50    0.50    --   93.40 -82.00-180.00  206
 27  \w     16.00 127.00   0.50    0.50    --   93.40 -33.00-150.00  222
 28  \w     65.00  91.00   0.50    0.50    --   93.40 -82.00  90.00   52
 29  \w     88.00 113.00   0.50    0.50    --   93.40 -59.00   0.00   50
 30  \w     18.00  98.00   0.50    0.50    --   93.40 -82.00 150.00  160
 31  \w      5.00  56.00   0.50    0.50    --   93.40 -59.00   0.00  102
 32  \w      5.00  31.00   0.50    0.50    --   93.40 -33.00   0.00   52
 33  \w     28.00 121.00   0.50    0.50    --   93.40 -82.00 -30.00  186
 34  \w     67.00 106.00   0.50    0.50    --   93.40 -82.00-150.00   78
 35  \w     69.00  94.00   0.50    0.50    --   93.40 -82.00 -90.00   50
 36  \w     39.00  94.00   0.50    0.50    --   93.40 -82.00 -60.00  110
 37  \w     12.00  92.00   0.50    0.50    --   93.40 -82.00  60.00  160
 38  \w     84.00 125.00   0.50    0.50    --   93.40  59.00  60.00   82
 39  \w    133.00 158.00   0.50    0.50    --   93.40  59.00  60.00   50
 40  \w    143.00 168.00   0.50    0.50    --   93.40  50.00 -60.00   50
 41  \w    101.00 127.00   0.50    0.50    --   93.40  50.00 -60.00   52
 42  \w     11.00  90.00   0.50    0.50    --   93.40 -82.00 120.00  158
 43  \w      8.00  70.00   0.50    0.50    --   93.40 -33.00-180.00  124
 44  \w     86.00 112.00   0.50    0.50    --   93.40 -82.00   0.00   52
 45  \w     18.00  63.00   0.50    0.50    --   93.40 -82.00   0.00   90
;
_diffrn_measurement_device 'four-circle diffractometer'
_diffrn_measurement_device_type 'XtaLAB Pro II AFC12 (RINC): Kappa single'
_diffrn_measurement_method '\w scans'
_diffrn_orient_matrix_type 'CrysAlisPro convention (1999,Acta A55,543-557)'
_diffrn_orient_matrix_UB_11 -0.0664718000
_diffrn_orient_matrix_UB_12 -0.0824778000
_diffrn_orient_matrix_UB_13 0.0376841000
_diffrn_orient_matrix_UB_21 -0.0718237000
_diffrn_orient_matrix_UB_22 0.0676733000
_diffrn_orient_matrix_UB_23 0.0484652000
_diffrn_orient_matrix_UB_31 -0.1496503000
_diffrn_orient_matrix_UB_32 0.0041704000
_diffrn_orient_matrix_UB_33 -0.0418864000
_diffrn_radiation_monochromator mirror
_diffrn_radiation_probe x-ray
_diffrn_radiation_type CuK\a
_diffrn_radiation_wavelength 1.54184
_diffrn_reflns_av_R_equivalents 0.0358
_diffrn_reflns_av_unetI/netI 0.0227
_diffrn_reflns_Laue_measured_fraction_full 0.978
_diffrn_reflns_Laue_measured_fraction_max 0.954
_diffrn_reflns_limit_h_max 9
_diffrn_reflns_limit_h_min -10
_diffrn_reflns_limit_k_max 17
_diffrn_reflns_limit_k_min -17
_diffrn_reflns_limit_l_max 22
_diffrn_reflns_limit_l_min -24
_diffrn_reflns_number 25388
_diffrn_reflns_point_group_measured_fraction_full 0.978
_diffrn_reflns_point_group_measured_fraction_max 0.954
_diffrn_reflns_theta_full 67.684
_diffrn_reflns_theta_max 69.146
_diffrn_reflns_theta_min 3.733
_diffrn_source 'micro-focus sealed X-ray tube'
_diffrn_source_type 'Rigaku (Cu) X-ray Source'
_exptl_absorpt_coefficient_mu 0.718
_exptl_absorpt_correction_T_max 1.00000
_exptl_absorpt_correction_T_min 0.65421
_exptl_absorpt_correction_type multi-scan
_exptl_absorpt_process_details
;
CrysAlisPro 1.171.42.102a (Rigaku Oxford Diffraction, 2023)
Empirical absorption correction using spherical harmonics,
implemented in SCALE3 ABSPACK scaling algorithm.
;
_exptl_crystal_colour 'clear light colourless'
_exptl_crystal_colour_lustre clear
_exptl_crystal_colour_modifier light
_exptl_crystal_colour_primary colourless
_exptl_crystal_density_diffrn 1.274
_exptl_crystal_description block
_exptl_crystal_F_000 1040
_exptl_crystal_size_max 0.06
_exptl_crystal_size_mid 0.06
_exptl_crystal_size_min 0.05
_refine_diff_density_max 0.220
_refine_diff_density_min -0.154
_refine_diff_density_rms 0.031
_refine_ls_extinction_coef 0.0038(3)
_refine_ls_extinction_expression Fc^*^=kFc[1+0.001xFc^2^\l^3^/sin(2\q)]^-1/4^
_refine_ls_extinction_method 'SHELXL-2018/3 (Sheldrick 2018)'
_refine_ls_goodness_of_fit_ref 1.059
_refine_ls_hydrogen_treatment constr
_refine_ls_matrix_type full
_refine_ls_number_parameters 337
_refine_ls_number_reflns 4596
_refine_ls_number_restraints 0
_refine_ls_restrained_S_all 1.059
_refine_ls_R_factor_all 0.0415
_refine_ls_R_factor_gt 0.0375
_refine_ls_shift/su_max 0.000
_refine_ls_shift/su_mean 0.000
_refine_ls_structure_factor_coef Fsqd
_refine_ls_weighting_details 'w=1/[\s^2^(Fo^2^)+(0.0593P)^2^+0.3654P] where P=(Fo^2^+2Fc^2^)/3'
_refine_ls_weighting_scheme calc
_refine_ls_wR_factor_gt 0.1059
_refine_ls_wR_factor_ref 0.1095
_reflns_Friedel_coverage 0.000
_reflns_number_gt 4058
_reflns_number_total 4596
_reflns_threshold_expression 'I > 2\s(I)'
_cod_data_source_file d4ob01611d2.cif
_cod_data_source_block 1_auto
_cod_database_code 7160206
_shelx_shelxl_version_number 2018/3
_shelx_space_group_comment
;
The symmetry employed for this shelxl refinement is uniquely defined
by the following loop, which should always be used as a source of
symmetry information in preference to the above space-group names.
They are only intended as comments.
;
_shelx_estimated_absorpt_t_max 0.965
_shelx_estimated_absorpt_t_min 0.958
_diffrn_oxdiff_digest_frames
;
01fa35ad3f076ad3b14c7ef03003436d14000307995
;
_reflns_odcompleteness_completeness 97.53
_reflns_odcompleteness_iscentric 1
_reflns_odcompleteness_theta 66.97
_olex2_refinement_description
;
1. Fixed Uiso
 At 1.2 times of:
  All C(H) groups, All C(H,H) groups
 At 1.5 times of:
  All C(H,H,H) groups
2.a Ternary CH refined with riding coordinates:
 C19(H19)
2.b Secondary CH2 refined with riding coordinates:
 C27(H27A,H27B)
2.c Aromatic/amide H refined with riding coordinates:
 C2(H2), C3(H3), C4(H4), C5(H5), C6(H6), C8(H8), C13(H13), C14(H14), C15(H15),
 C16(H16), C21(H21), C22(H22), C23(H23), C24(H24), C25(H25)
2.d X=CH2 refined with riding coordinates:
 C9(H9A,H9B)
2.e Idealised Me refined as rotating group:
 C29(H29A,H29B,H29C), C31(H31A,H31B,H31C)
;
_olex2_submission_special_instructions 'No special instructions were received'
_oxdiff_exptl_absorpt_empirical_details
;
Empirical correction (ABSPACK) includes:
- Absorption correction using spherical harmonics
- Frame scaling
;
_oxdiff_exptl_absorpt_empirical_full_max 1.735
_oxdiff_exptl_absorpt_empirical_full_min 0.628

loop_
_space_group_symop_operation_xyz
'x, y, z'
'-x+1/2, y+1/2, -z+1/2'
'-x, -y, -z'
'x-1/2, -y-1/2, z-1/2'

loop_
_atom_site_label
_atom_site_type_symbol
_atom_site_fract_x
_atom_site_fract_y
_atom_site_fract_z
_atom_site_U_iso_or_equiv
_atom_site_adp_type
_atom_site_occupancy
_atom_site_site_symmetry_order
_atom_site_calc_flag
_atom_site_refinement_flags_posn
_atom_site_refinement_flags_adp
_atom_site_refinement_flags_occupancy
_atom_site_disorder_assembly
_atom_site_disorder_group
O1 O 0.84498(11) 0.19895(7) 0.46683(6) 0.0600(3) Uani 1 1 d . . . . .
O2 O 0.46014(11) 0.42542(7) 0.42340(5) 0.0579(3) Uani 1 1 d . . . . .
O3 O 0.65586(14) 0.00403(8) 0.39299(5) 0.0710(3) Uani 1 1 d . . . . .
O4 O 0.48754(14) 0.04002(7) 0.31320(5) 0.0644(3) Uani 1 1 d . . . . .
O5 O 0.21737(11) 0.17029(7) 0.36288(5) 0.0597(3) Uani 1 1 d . . . . .
O6 O 0.24962(11) 0.04058(6) 0.42094(5) 0.0532(3) Uani 1 1 d . . . . .
C1 C 0.59481(13) 0.25366(8) 0.56477(6) 0.0393(3) Uani 1 1 d . . . . .
C2 C 0.60783(15) 0.34486(9) 0.58583(6) 0.0463(3) Uani 1 1 d . . . . .
H2 H 0.571828 0.392576 0.559321 0.056 Uiso 1 1 calc R . . . .
C3 C 0.67340(16) 0.36585(10) 0.64551(7) 0.0539(4) Uani 1 1 d . . . . .
H3 H 0.680750 0.427307 0.658762 0.065 Uiso 1 1 calc R . . . .
C4 C 0.72769(18) 0.29652(12) 0.68532(8) 0.0620(4) Uani 1 1 d . . . . .
H4 H 0.771670 0.310434 0.725518 0.074 Uiso 1 1 calc R . . . .
C5 C 0.7159(2) 0.20613(12) 0.66473(8) 0.0672(4) Uani 1 1 d . . . . .
H5 H 0.753324 0.158756 0.691209 0.081 Uiso 1 1 calc R . . . .
C6 C 0.64948(17) 0.18448(10) 0.60536(7) 0.0535(3) Uani 1 1 d . . . . .
H6 H 0.641490 0.122823 0.592622 0.064 Uiso 1 1 calc R . . . .
C7 C 0.51338(13) 0.23278(8) 0.50007(6) 0.0369(3) Uani 1 1 d . . . . .
C8 C 0.34563(14) 0.26544(9) 0.50604(6) 0.0419(3) Uani 1 1 d . . . . .
H8 H 0.320895 0.323858 0.489891 0.050 Uiso 1 1 calc R . . . .
C9 C 0.23441(16) 0.21786(10) 0.53199(7) 0.0516(3) Uani 1 1 d . . . . .
H9A H 0.254514 0.159140 0.548682 0.062 Uiso 1 1 calc R . . . .
H9B H 0.135021 0.242649 0.533793 0.062 Uiso 1 1 calc R . . . .
C10 C 0.59821(13) 0.27896(8) 0.44218(6) 0.0383(3) Uani 1 1 d . . . . .
C11 C 0.58121(14) 0.38409(8) 0.43043(6) 0.0417(3) Uani 1 1 d . . . . .
C12 C 0.73740(15) 0.42471(9) 0.42430(6) 0.0445(3) Uani 1 1 d . . . . .
C13 C 0.77953(18) 0.51548(10) 0.40932(8) 0.0568(4) Uani 1 1 d . . . . .
H13 H 0.705087 0.561303 0.402539 0.068 Uiso 1 1 calc R . . . .
C14 C 0.9350(2) 0.53461(12) 0.40496(9) 0.0681(4) Uani 1 1 d . . . . .
H14 H 0.966291 0.594841 0.395914 0.082 Uiso 1 1 calc R . . . .
C15 C 1.04665(19) 0.46614(13) 0.41374(9) 0.0684(5) Uani 1 1 d . . . . .
H15 H 1.151002 0.481369 0.410429 0.082 Uiso 1 1 calc R . . . .
C16 C 1.00574(16) 0.37634(12) 0.42722(8) 0.0590(4) Uani 1 1 d . . . . .
H16 H 1.080395 0.330189 0.432032 0.071 Uiso 1 1 calc R . . . .
C17 C 0.84895(14) 0.35682(9) 0.43341(6) 0.0453(3) Uani 1 1 d . . . . .
C18 C 0.77593(14) 0.26766(9) 0.44937(6) 0.0433(3) Uani 1 1 d . . . . .
C19 C 0.52677(14) 0.22837(8) 0.38190(6) 0.0398(3) Uani 1 1 d . . . . .
H19 H 0.430530 0.261775 0.371408 0.048 Uiso 1 1 calc R . . . .
C20 C 0.62199(16) 0.23294(9) 0.32132(6) 0.0458(3) Uani 1 1 d . . . . .
C21 C 0.76388(18) 0.18830(12) 0.31475(8) 0.0625(4) Uani 1 1 d . . . . .
H21 H 0.805475 0.154734 0.349291 0.075 Uiso 1 1 calc R . . . .
C22 C 0.8438(2) 0.19293(15) 0.25799(9) 0.0765(5) Uani 1 1 d . . . . .
H22 H 0.938698 0.162786 0.254783 0.092 Uiso 1 1 calc R . . . .
C23 C 0.7854(2) 0.24113(15) 0.20659(9) 0.0805(6) Uani 1 1 d . . . . .
H23 H 0.838768 0.242973 0.168080 0.097 Uiso 1 1 calc R . . . .
C24 C 0.6479(3) 0.28669(15) 0.21213(8) 0.0830(6) Uani 1 1 d . . . . .
H24 H 0.608177 0.320531 0.177362 0.100 Uiso 1 1 calc R . . . .
C25 C 0.56625(19) 0.28309(12) 0.26935(7) 0.0603(4) Uani 1 1 d . . . . .
H25 H 0.472939 0.314956 0.272464 0.072 Uiso 1 1 calc R . . . .
C26 C 0.47416(14) 0.13071(8) 0.40696(6) 0.0397(3) Uani 1 1 d . . . . .
C27 C 0.51729(14) 0.13031(8) 0.47926(6) 0.0395(3) Uani 1 1 d . . . . .
H27A H 0.619951 0.104302 0.486487 0.047 Uiso 1 1 calc R . . . .
H27B H 0.443120 0.094202 0.503253 0.047 Uiso 1 1 calc R . . . .
C28 C 0.55195(17) 0.05049(9) 0.37187(7) 0.0501(3) Uani 1 1 d . . . . .
C29 C 0.5589(3) -0.02723(15) 0.27142(10) 0.0996(7) Uani 1 1 d . . . . .
H29A H 0.494492 -0.036127 0.233569 0.149 Uiso 1 1 calc GR . . . .
H29B H 0.570472 -0.085054 0.293916 0.149 Uiso 1 1 calc GR . . . .
H29C H 0.658972 -0.005137 0.259027 0.149 Uiso 1 1 calc GR . . . .
C30 C 0.29907(15) 0.11892(9) 0.39378(6) 0.0441(3) Uani 1 1 d . . . . .
C31 C 0.08620(19) 0.01977(13) 0.41202(10) 0.0744(5) Uani 1 1 d . . . . .
H31A H 0.061573 0.015257 0.366745 0.112 Uiso 1 1 calc GR . . . .
H31B H 0.025605 0.068279 0.430731 0.112 Uiso 1 1 calc GR . . . .
H31C H 0.063108 -0.038020 0.432671 0.112 Uiso 1 1 calc GR . . . .

loop_
_atom_site_aniso_label
_atom_site_aniso_U_11
_atom_site_aniso_U_22
_atom_site_aniso_U_33
_atom_site_aniso_U_23
_atom_site_aniso_U_13
_atom_site_aniso_U_12
O1 0.0416(5) 0.0554(6) 0.0833(7) 0.0194(5) 0.0058(5) 0.0137(4)
O2 0.0456(5) 0.0424(5) 0.0860(7) 0.0143(5) 0.0063(5) 0.0107(4)
O3 0.0875(8) 0.0597(6) 0.0665(7) 0.0084(5) 0.0178(6) 0.0341(6)
O4 0.0882(8) 0.0566(6) 0.0489(6) -0.0110(4) 0.0113(5) 0.0043(5)
O5 0.0526(6) 0.0614(6) 0.0647(6) 0.0130(5) -0.0117(5) -0.0018(5)
O6 0.0502(5) 0.0434(5) 0.0662(6) 0.0039(4) 0.0047(5) -0.0058(4)
C1 0.0330(6) 0.0424(6) 0.0424(6) 0.0020(5) 0.0028(5) 0.0025(5)
C2 0.0472(7) 0.0440(7) 0.0478(7) 0.0022(6) 0.0044(6) 0.0001(5)
C3 0.0533(8) 0.0548(8) 0.0536(8) -0.0075(6) 0.0038(6) -0.0068(6)
C4 0.0586(9) 0.0749(10) 0.0521(8) -0.0070(7) -0.0110(7) -0.0031(7)
C5 0.0765(11) 0.0641(10) 0.0600(9) 0.0075(7) -0.0219(8) 0.0089(8)
C6 0.0595(8) 0.0458(7) 0.0545(8) 0.0028(6) -0.0119(7) 0.0052(6)
C7 0.0350(6) 0.0355(6) 0.0401(6) 0.0038(5) 0.0020(5) 0.0041(5)
C8 0.0370(6) 0.0434(7) 0.0453(7) 0.0030(5) 0.0020(5) 0.0064(5)
C9 0.0426(7) 0.0581(8) 0.0545(8) 0.0047(6) 0.0089(6) 0.0043(6)
C10 0.0356(6) 0.0364(6) 0.0430(6) 0.0047(5) 0.0036(5) 0.0050(5)
C11 0.0417(6) 0.0378(6) 0.0457(7) 0.0047(5) 0.0051(5) 0.0049(5)
C12 0.0455(7) 0.0434(7) 0.0448(7) 0.0022(5) 0.0069(6) -0.0019(5)
C13 0.0625(9) 0.0434(7) 0.0650(9) 0.0031(6) 0.0128(7) -0.0042(6)
C14 0.0703(10) 0.0571(9) 0.0773(11) 0.0041(8) 0.0139(8) -0.0216(8)
C15 0.0509(8) 0.0805(12) 0.0739(11) 0.0117(9) 0.0054(8) -0.0194(8)
C16 0.0405(7) 0.0728(10) 0.0636(9) 0.0128(7) 0.0016(7) -0.0039(7)
C17 0.0398(7) 0.0518(7) 0.0444(7) 0.0056(6) 0.0020(5) -0.0007(5)
C18 0.0364(6) 0.0468(7) 0.0468(7) 0.0057(5) 0.0051(5) 0.0064(5)
C19 0.0394(6) 0.0378(6) 0.0422(6) 0.0054(5) 0.0027(5) 0.0050(5)
C20 0.0500(7) 0.0455(7) 0.0421(7) 0.0042(5) 0.0046(6) -0.0050(6)
C21 0.0617(9) 0.0701(10) 0.0565(9) 0.0101(7) 0.0193(7) 0.0102(7)
C22 0.0719(11) 0.0895(13) 0.0692(11) 0.0004(9) 0.0296(9) -0.0014(9)
C23 0.0855(13) 0.1031(15) 0.0538(10) 0.0012(9) 0.0250(9) -0.0202(11)
C24 0.0952(14) 0.1087(16) 0.0452(9) 0.0225(9) 0.0008(9) -0.0148(12)
C25 0.0610(9) 0.0724(10) 0.0472(8) 0.0125(7) -0.0043(7) -0.0073(7)
C26 0.0434(6) 0.0355(6) 0.0403(6) 0.0027(5) 0.0049(5) 0.0039(5)
C27 0.0416(6) 0.0355(6) 0.0415(6) 0.0050(5) 0.0029(5) 0.0039(5)
C28 0.0626(8) 0.0406(7) 0.0478(7) 0.0041(6) 0.0143(6) 0.0061(6)
C29 0.148(2) 0.0804(13) 0.0712(12) -0.0272(10) 0.0352(13) 0.0103(13)
C30 0.0495(7) 0.0410(7) 0.0419(7) -0.0018(5) 0.0023(6) -0.0003(6)
C31 0.0543(9) 0.0667(11) 0.1023(14) 0.0016(9) 0.0067(9) -0.0154(8)

loop_
_atom_type_symbol
_atom_type_description
_atom_type_scat_dispersion_real
_atom_type_scat_dispersion_imag
_atom_type_scat_source
C C 0.0181 0.0091 'International Tables Vol C Tables 4.2.6.8 and 6.1.1.4'
H H 0.0000 0.0000 'International Tables Vol C Tables 4.2.6.8 and 6.1.1.4'
O O 0.0492 0.0322 'International Tables Vol C Tables 4.2.6.8 and 6.1.1.4'

loop_
_citation_id
_citation_doi
_citation_year
1 10.1021/acs.joc.4c01532 2024

loop_
_geom_angle_atom_site_label_1
_geom_angle_atom_site_label_2
_geom_angle_atom_site_label_3
_geom_angle
_geom_angle_site_symmetry_1
_geom_angle_site_symmetry_3
_geom_angle_publ_flag
C28 O4 C29 116.59(15) . . ?
C30 O6 C31 116.07(12) . . ?
C2 C1 C7 119.60(11) . . ?
C6 C1 C2 117.92(12) . . ?
C6 C1 C7 122.39(11) . . ?
C1 C2 H2 119.4 . . ?
C3 C2 C1 121.13(12) . . ?
C3 C2 H2 119.4 . . ?
C2 C3 H3 119.8 . . ?
C4 C3 C2 120.40(14) . . ?
C4 C3 H3 119.8 . . ?
C3 C4 H4 120.6 . . ?
C3 C4 C5 118.84(14) . . ?
C5 C4 H4 120.6 . . ?
C4 C5 H5 119.4 . . ?
C4 C5 C6 121.14(14) . . ?
C6 C5 H5 119.4 . . ?
C1 C6 C5 120.56(14) . . ?
C1 C6 H6 119.7 . . ?
C5 C6 H6 119.7 . . ?
C1 C7 C10 111.99(9) . . ?
C1 C7 C27 114.95(9) . . ?
C8 C7 C1 106.61(9) . . ?
C8 C7 C10 112.86(9) . . ?
C8 C7 C27 110.17(10) . . ?
C27 C7 C10 100.38(9) . . ?
C7 C8 H8 117.4 . . ?
C9 C8 C7 125.17(12) . . ?
C9 C8 H8 117.4 . . ?
C8 C9 H9A 120.0 . . ?
C8 C9 H9B 120.0 . . ?
H9A C9 H9B 120.0 . . ?
C11 C10 C7 119.64(10) . . ?
C11 C10 C18 102.11(9) . . ?
C11 C10 C19 107.37(9) . . ?
C18 C10 C7 111.04(9) . . ?
C18 C10 C19 113.67(10) . . ?
C19 C10 C7 103.37(9) . . ?
O2 C11 C10 125.68(11) . . ?
O2 C11 C12 125.51(11) . . ?
C12 C11 C10 108.67(10) . . ?
C13 C12 C11 129.32(12) . . ?
C17 C12 C11 109.88(11) . . ?
C17 C12 C13 120.76(12) . . ?
C12 C13 H13 121.2 . . ?
C14 C13 C12 117.52(14) . . ?
C14 C13 H13 121.2 . . ?
C13 C14 H14 119.2 . . ?
C13 C14 C15 121.54(15) . . ?
C15 C14 H14 119.2 . . ?
C14 C15 H15 119.4 . . ?
C16 C15 C14 121.19(14) . . ?
C16 C15 H15 119.4 . . ?
C15 C16 H16 121.2 . . ?
C15 C16 C17 117.69(15) . . ?
C17 C16 H16 121.2 . . ?
C12 C17 C16 121.26(13) . . ?
C12 C17 C18 110.49(11) . . ?
C16 C17 C18 128.25(12) . . ?
O1 C18 C10 126.66(12) . . ?
O1 C18 C17 125.02(11) . . ?
C17 C18 C10 108.29(10) . . ?
C10 C19 H19 105.4 . . ?
C10 C19 C26 105.44(9) . . ?
C20 C19 C10 115.52(10) . . ?
C20 C19 H19 105.4 . . ?
C20 C19 C26 118.54(10) . . ?
C26 C19 H19 105.4 . . ?
C21 C20 C19 123.59(12) . . ?
C25 C20 C19 119.02(12) . . ?
C25 C20 C21 117.38(13) . . ?
C20 C21 H21 119.4 . . ?
C22 C21 C20 121.17(16) . . ?
C22 C21 H21 119.4 . . ?
C21 C22 H22 119.7 . . ?
C23 C22 C21 120.68(18) . . ?
C23 C22 H22 119.7 . . ?
C22 C23 H23 120.4 . . ?
C22 C23 C24 119.28(16) . . ?
C24 C23 H23 120.4 . . ?
C23 C24 H24 119.7 . . ?
C23 C24 C25 120.66(17) . . ?
C25 C24 H24 119.7 . . ?
C20 C25 C24 120.79(16) . . ?
C20 C25 H25 119.6 . . ?
C24 C25 H25 119.6 . . ?
C27 C26 C19 105.07(9) . . ?
C27 C26 C30 112.92(10) . . ?
C28 C26 C19 112.88(10) . . ?
C28 C26 C27 111.19(10) . . ?
C28 C26 C30 105.68(10) . . ?
C30 C26 C19 109.24(10) . . ?
C7 C27 H27A 110.7 . . ?
C7 C27 H27B 110.7 . . ?
C26 C27 C7 105.26(9) . . ?
C26 C27 H27A 110.7 . . ?
C26 C27 H27B 110.7 . . ?
H27A C27 H27B 108.8 . . ?
O3 C28 O4 124.39(13) . . ?
O3 C28 C26 125.68(13) . . ?
O4 C28 C26 109.92(11) . . ?
O4 C29 H29A 109.5 . . ?
O4 C29 H29B 109.5 . . ?
O4 C29 H29C 109.5 . . ?
H29A C29 H29B 109.5 . . ?
H29A C29 H29C 109.5 . . ?
H29B C29 H29C 109.5 . . ?
O5 C30 O6 123.98(12) . . ?
O5 C30 C26 126.16(12) . . ?
O6 C30 C26 109.84(10) . . ?
O6 C31 H31A 109.5 . . ?
O6 C31 H31B 109.5 . . ?
O6 C31 H31C 109.5 . . ?
H31A C31 H31B 109.5 . . ?
H31A C31 H31C 109.5 . . ?
H31B C31 H31C 109.5 . . ?

loop_
_geom_bond_atom_site_label_1
_geom_bond_atom_site_label_2
_geom_bond_distance
_geom_bond_site_symmetry_2
_geom_bond_publ_flag
O1 C18 1.2079(15) . ?
O2 C11 1.2082(14) . ?
O3 C28 1.1947(17) . ?
O4 C28 1.3347(18) . ?
O4 C29 1.446(2) . ?
O5 C30 1.1985(16) . ?
O6 C30 1.3364(16) . ?
O6 C31 1.4485(18) . ?
C1 C2 1.3901(18) . ?
C1 C6 1.3819(18) . ?
C1 C7 1.5305(17) . ?
C2 H2 0.9300 . ?
C2 C3 1.3830(19) . ?
C3 H3 0.9300 . ?
C3 C4 1.373(2) . ?
C4 H4 0.9300 . ?
C4 C5 1.375(2) . ?
C5 H5 0.9300 . ?
C5 C6 1.382(2) . ?
C6 H6 0.9300 . ?
C7 C8 1.5284(16) . ?
C7 C10 1.5671(16) . ?
C7 C27 1.5406(16) . ?
C8 H8 0.9300 . ?
C8 C9 1.3044(19) . ?
C9 H9A 0.9300 . ?
C9 H9B 0.9300 . ?
C10 C11 1.5427(16) . ?
C10 C18 1.5449(16) . ?
C10 C19 1.5623(17) . ?
C11 C12 1.4763(17) . ?
C12 C13 1.3958(19) . ?
C12 C17 1.3829(18) . ?
C13 H13 0.9300 . ?
C13 C14 1.374(2) . ?
C14 H14 0.9300 . ?
C14 C15 1.388(3) . ?
C15 H15 0.9300 . ?
C15 C16 1.373(2) . ?
C16 H16 0.9300 . ?
C16 C17 1.3893(18) . ?
C17 C18 1.4728(18) . ?
C19 H19 0.9800 . ?
C19 C20 1.5159(18) . ?
C19 C26 1.5717(16) . ?
C20 C21 1.392(2) . ?
C20 C25 1.3759(19) . ?
C21 H21 0.9300 . ?
C21 C22 1.378(2) . ?
C22 H22 0.9300 . ?
C22 C23 1.360(3) . ?
C23 H23 0.9300 . ?
C23 C24 1.362(3) . ?
C24 H24 0.9300 . ?
C24 C25 1.393(2) . ?
C25 H25 0.9300 . ?
C26 C27 1.5367(16) . ?
C26 C28 1.5293(18) . ?
C26 C30 1.5378(18) . ?
C27 H27A 0.9700 . ?
C27 H27B 0.9700 . ?
C29 H29A 0.9600 . ?
C29 H29B 0.9600 . ?
C29 H29C 0.9600 . ?
C31 H31A 0.9600 . ?
C31 H31B 0.9600 . ?
C31 H31C 0.9600 . ?

loop_
_geom_torsion_atom_site_label_1
_geom_torsion_atom_site_label_2
_geom_torsion_atom_site_label_3
_geom_torsion_atom_site_label_4
_geom_torsion
_geom_torsion_site_symmetry_1
_geom_torsion_site_symmetry_2
_geom_torsion_site_symmetry_3
_geom_torsion_site_symmetry_4
_geom_torsion_publ_flag
O2 C11 C12 C13 -0.5(2) . . . . ?
O2 C11 C12 C17 -178.05(13) . . . . ?
C1 C2 C3 C4 0.2(2) . . . . ?
C1 C7 C8 C9 -83.05(16) . . . . ?
C1 C7 C10 C11 -75.62(13) . . . . ?
C1 C7 C10 C18 42.89(13) . . . . ?
C1 C7 C10 C19 165.14(9) . . . . ?
C1 C7 C27 C26 -163.81(9) . . . . ?
C2 C1 C6 C5 -0.5(2) . . . . ?
C2 C1 C7 C8 -62.24(14) . . . . ?
C2 C1 C7 C10 61.65(14) . . . . ?
C2 C1 C7 C27 175.37(11) . . . . ?
C2 C3 C4 C5 0.1(2) . . . . ?
C3 C4 C5 C6 -0.6(3) . . . . ?
C4 C5 C6 C1 0.8(3) . . . . ?
C6 C1 C2 C3 0.00(19) . . . . ?
C6 C1 C7 C8 114.18(13) . . . . ?
C6 C1 C7 C10 -121.93(13) . . . . ?
C6 C1 C7 C27 -8.21(17) . . . . ?
C7 C1 C2 C3 176.58(11) . . . . ?
C7 C1 C6 C5 -176.98(14) . . . . ?
C7 C10 C11 O2 -55.28(18) . . . . ?
C7 C10 C11 C12 128.93(11) . . . . ?
C7 C10 C18 O1 41.85(18) . . . . ?
C7 C10 C18 C17 -136.16(11) . . . . ?
C7 C10 C19 C20 -159.56(10) . . . . ?
C7 C10 C19 C26 -26.63(11) . . . . ?
C8 C7 C10 C11 44.69(15) . . . . ?
C8 C7 C10 C18 163.21(10) . . . . ?
C8 C7 C10 C19 -74.54(12) . . . . ?
C8 C7 C27 C26 75.74(12) . . . . ?
C10 C7 C8 C9 153.59(13) . . . . ?
C10 C7 C27 C26 -43.47(11) . . . . ?
C10 C11 C12 C13 175.34(14) . . . . ?
C10 C11 C12 C17 -2.25(14) . . . . ?
C10 C19 C20 C21 68.43(17) . . . . ?
C10 C19 C20 C25 -112.09(14) . . . . ?
C10 C19 C26 C27 0.06(11) . . . . ?
C10 C19 C26 C28 -121.27(11) . . . . ?
C10 C19 C26 C30 121.47(10) . . . . ?
C11 C10 C18 O1 170.49(14) . . . . ?
C11 C10 C18 C17 -7.52(13) . . . . ?
C11 C10 C19 C20 73.06(12) . . . . ?
C11 C10 C19 C26 -154.01(9) . . . . ?
C11 C12 C13 C14 -178.27(14) . . . . ?
C11 C12 C17 C16 177.06(13) . . . . ?
C11 C12 C17 C18 -2.82(15) . . . . ?
C12 C13 C14 C15 1.3(3) . . . . ?
C12 C17 C18 O1 -171.29(13) . . . . ?
C12 C17 C18 C10 6.76(15) . . . . ?
C13 C12 C17 C16 -0.8(2) . . . . ?
C13 C12 C17 C18 179.35(13) . . . . ?
C13 C14 C15 C16 -0.1(3) . . . . ?
C14 C15 C16 C17 -1.6(3) . . . . ?
C15 C16 C17 C12 2.0(2) . . . . ?
C15 C16 C17 C18 -178.13(14) . . . . ?
C16 C17 C18 O1 8.9(2) . . . . ?
C16 C17 C18 C10 -173.10(13) . . . . ?
C17 C12 C13 C14 -0.9(2) . . . . ?
C18 C10 C11 O2 -178.28(13) . . . . ?
C18 C10 C11 C12 5.94(13) . . . . ?
C18 C10 C19 C20 -39.09(14) . . . . ?
C18 C10 C19 C26 93.84(11) . . . . ?
C19 C10 C11 O2 61.90(16) . . . . ?
C19 C10 C11 C12 -113.88(11) . . . . ?
C19 C10 C18 O1 -74.20(17) . . . . ?
C19 C10 C18 C17 107.79(12) . . . . ?
C19 C20 C21 C22 178.39(15) . . . . ?
C19 C20 C25 C24 -178.03(15) . . . . ?
C19 C26 C27 C7 27.28(11) . . . . ?
C19 C26 C28 O3 103.76(16) . . . . ?
C19 C26 C28 O4 -75.65(14) . . . . ?
C19 C26 C30 O5 7.97(18) . . . . ?
C19 C26 C30 O6 -173.41(10) . . . . ?
C20 C19 C26 C27 131.28(11) . . . . ?
C20 C19 C26 C28 9.95(15) . . . . ?
C20 C19 C26 C30 -107.31(12) . . . . ?
C20 C21 C22 C23 -0.3(3) . . . . ?
C21 C20 C25 C24 1.5(2) . . . . ?
C21 C22 C23 C24 1.4(3) . . . . ?
C22 C23 C24 C25 -1.0(3) . . . . ?
C23 C24 C25 C20 -0.5(3) . . . . ?
C25 C20 C21 C22 -1.1(2) . . . . ?
C26 C19 C20 C21 -58.11(18) . . . . ?
C26 C19 C20 C25 121.36(14) . . . . ?
C27 C7 C8 C9 42.29(17) . . . . ?
C27 C7 C10 C11 161.93(10) . . . . ?
C27 C7 C10 C18 -79.55(11) . . . . ?
C27 C7 C10 C19 42.69(10) . . . . ?
C27 C26 C28 O3 -14.04(19) . . . . ?
C27 C26 C28 O4 166.55(11) . . . . ?
C27 C26 C30 O5 124.49(14) . . . . ?
C27 C26 C30 O6 -56.88(13) . . . . ?
C28 C26 C27 C7 149.71(10) . . . . ?
C28 C26 C30 O5 -113.75(14) . . . . ?
C28 C26 C30 O6 64.88(13) . . . . ?
C29 O4 C28 O3 -5.4(2) . . . . ?
C29 O4 C28 C26 174.01(14) . . . . ?
C30 C26 C27 C7 -91.69(12) . . . . ?
C30 C26 C28 O3 -136.91(15) . . . . ?
C30 C26 C28 O4 43.68(14) . . . . ?
C31 O6 C30 O5 -0.8(2) . . . . ?
C31 O6 C30 C26 -179.50(12) . . . . ?
